data_4519343
loop_
_publ_author_name
'Jheng, Nai-Yuan'
'Ishizaka, Yusuke'
'Naganawa, Yuki'
'Minami, Yasunori'
'Sekiguchi, Akira'
'Iizuka, Kosuke'
'Nakajima, Yumiko'

_publ_section_title
;
 Radical Hydrodehalogenation of Aryl Halides with H2 Catalyzed by a
 Phenanthroline-Based PNNP Cobalt(I) Complex
;
_journal_issue 4
_journal_name_full 'ACS Catalysis'
_journal_page_first 2320
_journal_page_last 2329
_journal_paper_doi 10.1021/acscatal.1c04797
_journal_volume 12
_journal_year 2022
_chemical_formula_sum 'C55 H52 Br Co N2 P2'
_chemical_formula_weight 941.76
_space_group_crystal_system monoclinic
_space_group_IT_number 14
_space_group_name_Hall '-P 2ybc'
_space_group_name_H-M_alt 'P 1 21/c 1'
_atom_sites_solution_hydrogens geom
_audit_creation_method SHELXL-2014/7
_cell_angle_alpha 90
_cell_angle_beta 103.191(5)
_cell_angle_gamma 90
_cell_formula_units_Z 4
_cell_length_a 10.276(2)
_cell_length_b 26.264(5)
_cell_length_c 17.399(4)
_cell_measurement_reflns_used 730
_cell_measurement_temperature 93(2)
_cell_measurement_theta_max 27.5
_cell_measurement_theta_min 3.1
_cell_volume 4571.9(16)
_computing_cell_refinement 'CrystalClear (Rigaku Inc., 2008)'
_computing_data_collection 'CrystalClear (Rigaku Inc., 2008)'
_computing_data_reduction 'CrystalClear (Rigaku Inc., 2008)'
_computing_molecular_graphics 'ORTEP3 for windows'
_computing_structure_refinement 'SHELXL-2014/7 (Sheldrick, 2014)'
_computing_structure_solution SIR97
_diffrn_ambient_temperature 93(2)
_diffrn_measured_fraction_theta_full 0.984
_diffrn_measured_fraction_theta_max 0.966
_diffrn_measurement_device_type 'Rigaku XtaLAB P200'
_diffrn_measurement_method 'profile data from \w-scans'
_diffrn_radiation_type MoK\a
_diffrn_radiation_wavelength 0.71075
_diffrn_reflns_av_R_equivalents 0.1834
_diffrn_reflns_av_unetI/netI 0.1000
_diffrn_reflns_Laue_measured_fraction_full 0.984
_diffrn_reflns_Laue_measured_fraction_max 0.966
_diffrn_reflns_limit_h_max 13
_diffrn_reflns_limit_h_min -11
_diffrn_reflns_limit_k_max 34
_diffrn_reflns_limit_k_min -32
_diffrn_reflns_limit_l_max 22
_diffrn_reflns_limit_l_min -22
_diffrn_reflns_number 57744
_diffrn_reflns_point_group_measured_fraction_full 0.984
_diffrn_reflns_point_group_measured_fraction_max 0.966
_diffrn_reflns_theta_full 25.242
_diffrn_reflns_theta_max 27.501
_diffrn_reflns_theta_min 3.019
_diffrn_source 'Rotating Anode'
_exptl_absorpt_coefficient_mu 1.359
_exptl_absorpt_correction_T_max 0.966
_exptl_absorpt_correction_T_min 0.928
_exptl_absorpt_correction_type numerical
_exptl_absorpt_process_details 'Rigaku NUMABS'
_exptl_crystal_density_diffrn 1.368
_exptl_crystal_description block
_exptl_crystal_F_000 1952
_exptl_crystal_size_max 0.880
_exptl_crystal_size_mid 0.200
_exptl_crystal_size_min 0.060
_refine_diff_density_max 1.401
_refine_diff_density_min -1.111
_refine_diff_density_rms 0.124
_refine_ls_extinction_method none
_refine_ls_goodness_of_fit_ref 1.309
_refine_ls_hydrogen_treatment constr
_refine_ls_matrix_type full
_refine_ls_number_parameters 546
_refine_ls_number_reflns 10155
_refine_ls_number_restraints 0
_refine_ls_restrained_S_all 1.309
_refine_ls_R_factor_all 0.1115
_refine_ls_R_factor_gt 0.0725
_refine_ls_shift/su_max 0.001
_refine_ls_shift/su_mean 0.000
_refine_ls_structure_factor_coef Fsqd
_refine_ls_weighting_details 'w=1/[\s^2^(Fo^2^)+(0.1000P)^2^] where P=(Fo^2^+2Fc^2^)/3'
_refine_ls_weighting_scheme calc
_refine_ls_wR_factor_gt 0.2048
_refine_ls_wR_factor_ref 0.2226
_reflns_Friedel_coverage 0.000
_reflns_number_gt 7070
_reflns_number_total 10155
_reflns_threshold_expression 'I > 2\s(I)'
_cod_data_source_file cs1c04797_si_002.cif
_cod_data_source_block 5
_cod_original_sg_symbol_H-M 'P 21/c'
_cod_database_code 4519343
_shelx_shelxl_version_number 2014/7
_shelx_space_group_comment
;
The symmetry employed for this shelxl refinement is uniquely defined
by the following loop, which should always be used as a source of
symmetry information in preference to the above space-group names.
They are only intended as comments.
;
_shelx_estimated_absorpt_t_min 0.381
_shelx_estimated_absorpt_t_max 0.923

loop_
_space_group_symop_operation_xyz
'x, y, z'
'-x, y+1/2, -z+1/2'
'-x, -y, -z'
'x, -y-1/2, z-1/2'

loop_
_atom_site_label
_atom_site_type_symbol
_atom_site_fract_x
_atom_site_fract_y
_atom_site_fract_z
_atom_site_U_iso_or_equiv
_atom_site_adp_type
_atom_site_occupancy
_atom_site_site_symmetry_order
_atom_site_calc_flag
_atom_site_refinement_flags_posn
_atom_site_refinement_flags_adp
_atom_site_refinement_flags_occupancy
_atom_site_disorder_assembly
_atom_site_disorder_group
Co1 Co 0.58392(7) 0.15651(2) 0.55788(4) 0.02225(19) Uani 1 1 d . . . . .
Br1 Br 0.33974(5) 0.13210(2) 0.51972(3) 0.02753(17) Uani 1 1 d . . . . .
P1 P 0.53000(13) 0.23798(5) 0.58004(7) 0.0233(3) Uani 1 1 d . . . . .
P2 P 0.60043(13) 0.14495(5) 0.43313(8) 0.0224(3) Uani 1 1 d . . . . .
N2 N 0.6275(4) 0.08444(15) 0.5680(2) 0.0229(9) Uani 1 1 d . . . . .
N1 N 0.5776(4) 0.14913(15) 0.6674(2) 0.0266(9) Uani 1 1 d . . . . .
C10 C 0.6248(5) 0.07516(18) 0.4302(3) 0.0287(11) Uani 1 1 d . . . . .
H38 H 0.5457 0.0593 0.3951 0.034 Uiso 1 1 calc R U . . .
H39 H 0.7039 0.0676 0.4087 0.034 Uiso 1 1 calc R U . . .
C7 C 0.5261(5) 0.18449(19) 0.7080(3) 0.0285(11) Uani 1 1 d . . . . .
C15 C 0.6723(6) 0.0005(2) 0.7418(3) 0.0382(14) Uani 1 1 d . . . . .
H32 H 0.6934 -0.0336 0.7583 0.046 Uiso 1 1 calc R U . . .
C18 C 0.6363(5) 0.06569(19) 0.6426(3) 0.0261(11) Uani 1 1 d . . . . .
C12 C 0.6739(5) 0.00089(18) 0.5276(3) 0.0301(12) Uani 1 1 d . . . . .
H33 H 0.6837 -0.0213 0.4862 0.036 Uiso 1 1 calc R U . . .
C19 C 0.6680(5) 0.01437(19) 0.6634(3) 0.0305(12) Uani 1 1 d . . . . .
C14 C 0.6461(6) 0.0359(2) 0.7959(3) 0.0379(14) Uani 1 1 d . . . . .
H34 H 0.6510 0.0256 0.8489 0.045 Uiso 1 1 calc R U . . .
C20 C 0.3802(5) 0.27139(17) 0.5241(3) 0.0225(10) Uani 1 1 d . . . . .
C6 C 0.4991(5) 0.23147(18) 0.6763(3) 0.0261(11) Uani 1 1 d . . . . .
H40 H 0.4666 0.2585 0.7029 0.031 Uiso 1 1 calc R U . . .
C21 C 0.2556(5) 0.25761(19) 0.5390(3) 0.0292(12) Uani 1 1 d . . . . .
H12 H 0.2509 0.2309 0.5751 0.035 Uiso 1 1 calc R U . . .
C16 C 0.6078(5) 0.10112(19) 0.6966(3) 0.0295(12) Uani 1 1 d . . . . .
C25 C 0.3857(5) 0.31100(19) 0.4724(3) 0.0288(11) Uani 1 1 d . . . . .
H13 H 0.4694 0.3212 0.4629 0.035 Uiso 1 1 calc R U . . .
C1 C 0.7752(11) 0.1797(4) 0.5994(7) 0.023(3) Uiso 0.509(11) 1 d . . P A 1
H67 H 0.8226 0.1602 0.5655 0.028 Uiso 0.509(11) 1 calc R U P A 1
H68 H 0.7717 0.2150 0.5790 0.028 Uiso 0.509(11) 1 calc R U P A 1
C2 C 0.8631(10) 0.1833(4) 0.6620(6) 0.026(3) Uiso 0.509(11) 1 d . . P A 1
H71 H 0.8265 0.2084 0.6948 0.031 Uiso 0.509(11) 1 calc R U P A 1
C3 C 0.9256(16) 0.1413(6) 0.7197(10) 0.041(4) Uiso 0.509(11) 1 d . . P A 1
H63 H 0.8857 0.1384 0.7662 0.049 Uiso 0.509(11) 1 calc R U P A 1
H64 H 0.9286 0.1077 0.6944 0.049 Uiso 0.509(11) 1 calc R U P A 1
C4 C 1.0556(13) 0.1690(6) 0.7361(8) 0.044(3) Uiso 0.509(11) 1 d . . P A 1
H59 H 1.1324 0.1470 0.7328 0.052 Uiso 0.509(11) 1 calc R U P A 1
H60 H 1.0739 0.1880 0.7865 0.052 Uiso 0.509(11) 1 calc R U P A 1
C5 C 1.0090(11) 0.2026(5) 0.6642(7) 0.038(3) Uiso 0.509(11) 1 d . . P A 1
H55 H 1.0435 0.1922 0.6178 0.046 Uiso 0.509(11) 1 calc R U P A 1
H56 H 1.0223 0.2394 0.6750 0.046 Uiso 0.509(11) 1 calc R U P A 1
C1A C 0.7871(12) 0.1716(5) 0.5787(8) 0.024(3) Uiso 0.491(11) 1 d . . P A 2
H69 H 0.8105 0.1712 0.5265 0.028 Uiso 0.491(11) 1 calc R U P A 2
H70 H 0.7993 0.2071 0.5981 0.028 Uiso 0.491(11) 1 calc R U P A 2
C2A C 0.8840(12) 0.1426(4) 0.6290(7) 0.033(3) Uiso 0.491(11) 1 d . . P A 2
H72 H 0.8918 0.1104 0.5997 0.040 Uiso 0.491(11) 1 calc R U P A 2
C3A C 0.9137(15) 0.1274(6) 0.7184(8) 0.029(3) Uiso 0.491(11) 1 d . . P A 2
H65 H 0.8670 0.1490 0.7503 0.035 Uiso 0.491(11) 1 calc R U P A 2
H66 H 0.8985 0.0908 0.7272 0.035 Uiso 0.491(11) 1 calc R U P A 2
C4A C 1.0587(13) 0.1409(6) 0.7274(8) 0.041(3) Uiso 0.491(11) 1 d . . P A 2
H61 H 1.1175 0.1108 0.7298 0.050 Uiso 0.491(11) 1 calc R U P A 2
H62 H 1.0932 0.1641 0.7723 0.050 Uiso 0.491(11) 1 calc R U P A 2
C5A C 1.0293(12) 0.1682(5) 0.6461(7) 0.039(3) Uiso 0.491(11) 1 d . . P A 2
H57 H 1.0857 0.1565 0.6104 0.047 Uiso 0.491(11) 1 calc R U P A 2
H58 H 1.0284 0.2058 0.6495 0.047 Uiso 0.491(11) 1 calc R U P A 2
C8 C 0.4885(6) 0.1672(2) 0.7828(3) 0.0370(14) Uani 1 1 d . . . . .
H41 H 0.3980 0.1520 0.7691 0.044 Uiso 1 1 calc R U . . .
H42 H 0.4850 0.1972 0.8167 0.044 Uiso 1 1 calc R U . . .
C9 C 0.5881(7) 0.1276(2) 0.8302(3) 0.0441(16) Uani 1 1 d . . . . .
H43 H 0.6734 0.1445 0.8553 0.053 Uiso 1 1 calc R U . . .
H44 H 0.5502 0.1122 0.8723 0.053 Uiso 1 1 calc R U . . .
C11 C 0.6445(5) 0.05324(18) 0.5118(3) 0.0266(11) Uani 1 1 d . . . . .
C13 C 0.6878(5) -0.01741(19) 0.6021(3) 0.0331(13) Uani 1 1 d . . . . .
H37 H 0.7113 -0.0521 0.6129 0.040 Uiso 1 1 calc R U . . .
C17 C 0.6125(6) 0.0867(2) 0.7737(3) 0.0330(12) Uani 1 1 d . . . . .
C22 C 0.1403(6) 0.2827(2) 0.5015(3) 0.0348(13) Uani 1 1 d . . . . .
H14 H 0.0565 0.2731 0.5115 0.042 Uiso 1 1 calc R U . . .
C23 C 0.1475(6) 0.3221(2) 0.4487(4) 0.0368(13) Uani 1 1 d . . . . .
H15 H 0.0687 0.3395 0.4226 0.044 Uiso 1 1 calc R U . . .
C24 C 0.2706(6) 0.3357(2) 0.4347(3) 0.0357(13) Uani 1 1 d . . . . .
H16 H 0.2755 0.3624 0.3987 0.043 Uiso 1 1 calc R U . . .
C26 C 0.6581(5) 0.28743(17) 0.5868(3) 0.0250(11) Uani 1 1 d . . . . .
C27 C 0.7015(6) 0.3147(2) 0.6567(3) 0.0364(13) Uani 1 1 d . . . . .
H17 H 0.6610 0.3080 0.6996 0.044 Uiso 1 1 calc R U . . .
C28 C 0.7999(7) 0.3507(2) 0.6659(4) 0.0489(17) Uani 1 1 d . . . . .
H18 H 0.8281 0.3679 0.7149 0.059 Uiso 1 1 calc R U . . .
C29 C 0.8584(6) 0.3620(2) 0.6039(4) 0.0416(15) Uani 1 1 d . . . . .
H19 H 0.9268 0.3871 0.6099 0.050 Uiso 1 1 calc R U . . .
C30 C 0.8159(6) 0.3363(2) 0.5322(4) 0.0364(13) Uani 1 1 d . . . . .
H20 H 0.8531 0.3445 0.4885 0.044 Uiso 1 1 calc R U . . .
C31 C 0.7184(5) 0.2985(2) 0.5252(3) 0.0298(12) Uani 1 1 d . . . . .
H21 H 0.6929 0.2800 0.4771 0.036 Uiso 1 1 calc R U . . .
C32 C 0.4655(5) 0.15595(19) 0.3438(3) 0.0237(11) Uani 1 1 d . . . . .
C33 C 0.3633(5) 0.1890(3) 0.3444(3) 0.0403(15) Uani 1 1 d . . . . .
H22 H 0.3614 0.2075 0.3910 0.048 Uiso 1 1 calc R U . . .
C34 C 0.2616(6) 0.1957(3) 0.2770(4) 0.061(2) Uani 1 1 d . . . . .
H23 H 0.1897 0.2183 0.2775 0.073 Uiso 1 1 calc R U . . .
C35 C 0.2670(7) 0.1687(3) 0.2089(4) 0.058(2) Uani 1 1 d . . . . .
H24 H 0.1975 0.1726 0.1629 0.070 Uiso 1 1 calc R U . . .
C36 C 0.3727(8) 0.1363(3) 0.2077(4) 0.0536(19) Uani 1 1 d . . . . .
H25 H 0.3765 0.1184 0.1608 0.064 Uiso 1 1 calc R U . . .
C37 C 0.4736(6) 0.1301(2) 0.2758(3) 0.0356(13) Uani 1 1 d . . . . .
H26 H 0.5473 0.1083 0.2755 0.043 Uiso 1 1 calc R U . . .
C38 C 0.7431(5) 0.1710(2) 0.4002(3) 0.0328(12) Uani 1 1 d . . . . .
C39 C 0.7309(7) 0.2168(2) 0.3608(4) 0.0414(15) Uani 1 1 d . . . . .
H27 H 0.6462 0.2330 0.3469 0.050 Uiso 1 1 calc R U . . .
C40 C 0.8422(10) 0.2397(3) 0.3408(5) 0.078(3) Uani 1 1 d . . . . .
H28 H 0.8333 0.2722 0.3162 0.093 Uiso 1 1 calc R U . . .
C41 C 0.9614(10) 0.2160(4) 0.3562(6) 0.089(4) Uani 1 1 d . . . . .
H29 H 1.0349 0.2313 0.3403 0.107 Uiso 1 1 calc R U . . .
C42 C 0.9775(8) 0.1715(4) 0.3934(5) 0.074(3) Uani 1 1 d . . . . .
H30 H 1.0623 0.1552 0.4037 0.088 Uiso 1 1 calc R U . . .
C43 C 0.8683(7) 0.1479(3) 0.4181(5) 0.0538(18) Uani 1 1 d . . . . .
H31 H 0.8812 0.1168 0.4465 0.065 Uiso 1 1 calc R U . . .
C44 C 0.7246(7) 0.5154(3) 0.7539(5) 0.063(2) Uani 1 1 d . . . . .
H1 H 0.6438 0.5192 0.7148 0.075 Uiso 1 1 calc R U . . .
C45 C 0.7405(8) 0.5413(4) 0.8230(5) 0.071(2) Uani 1 1 d . . . . .
H2 H 0.6714 0.5630 0.8318 0.085 Uiso 1 1 calc R U . . .
C46 C 0.8556(7) 0.5362(3) 0.8797(5) 0.062(2) Uani 1 1 d . . . . .
H3 H 0.8679 0.5548 0.9276 0.074 Uiso 1 1 calc R U . . .
C47 C 0.9533(7) 0.5041(3) 0.8669(5) 0.060(2) Uani 1 1 d . . . . .
H4 H 1.0330 0.5001 0.9067 0.072 Uiso 1 1 calc R U . . .
C48 C 0.9385(8) 0.4784(3) 0.7999(5) 0.071(2) Uani 1 1 d . . . . .
H54 H 1.0075 0.4560 0.7928 0.086 Uiso 1 1 calc R U . . .
C49 C 0.8235(8) 0.4836(3) 0.7391(5) 0.065(2) Uani 1 1 d . . . . .
H5 H 0.8139 0.4661 0.6903 0.078 Uiso 1 1 calc R U . . .
C50 C 0.5412(7) 0.4513(2) 0.5254(4) 0.0451(15) Uani 1 1 d . . . . .
H6 H 0.5688 0.4178 0.5423 0.054 Uiso 1 1 calc R U . . .
C51 C 0.6330(6) 0.4873(2) 0.5167(3) 0.0408(14) Uani 1 1 d . . . . .
H7 H 0.7253 0.4788 0.5288 0.049 Uiso 1 1 calc R U . . .
C52 C 0.5939(7) 0.5353(2) 0.4910(4) 0.0463(16) Uani 1 1 d . . . . .
H8 H 0.6588 0.5597 0.4842 0.056 Uiso 1 1 calc R U . . .
C53 C 0.9488(7) 0.5487(3) 0.4868(5) 0.0580(19) Uani 1 1 d . . . . .
H9 H 0.9142 0.5822 0.4777 0.070 Uiso 1 1 calc R U . . .
C54 C 0.9466(7) 0.5169(3) 0.4252(5) 0.061(2) Uani 1 1 d . . . . .
H10 H 0.9092 0.5282 0.3729 0.073 Uiso 1 1 calc R U . . .
C55 C 0.9987(8) 0.4678(3) 0.4376(5) 0.062(2) Uani 1 1 d . . . . .
H11 H 0.9979 0.4459 0.3940 0.074 Uiso 1 1 calc R U . . .

loop_
_atom_site_aniso_label
_atom_site_aniso_U_11
_atom_site_aniso_U_22
_atom_site_aniso_U_33
_atom_site_aniso_U_23
_atom_site_aniso_U_13
_atom_site_aniso_U_12
Co1 0.0265(4) 0.0178(3) 0.0201(3) 0.0015(3) 0.0005(3) -0.0011(3)
Br1 0.0298(3) 0.0233(3) 0.0293(3) -0.0010(2) 0.0064(2) -0.0033(2)
P1 0.0311(8) 0.0188(6) 0.0195(6) -0.0006(5) 0.0050(5) -0.0031(5)
P2 0.0220(7) 0.0203(6) 0.0243(7) 0.0000(5) 0.0040(5) 0.0002(5)
N2 0.021(2) 0.0192(19) 0.025(2) -0.0007(16) -0.0019(16) -0.0009(17)
N1 0.036(3) 0.021(2) 0.022(2) 0.0041(17) 0.0032(18) -0.0034(19)
C10 0.033(3) 0.021(2) 0.030(3) -0.001(2) 0.002(2) 0.003(2)
C7 0.034(3) 0.028(3) 0.023(3) 0.000(2) 0.005(2) -0.011(2)
C15 0.038(3) 0.030(3) 0.039(3) 0.012(3) -0.006(3) -0.003(3)
C18 0.017(3) 0.024(2) 0.031(3) 0.004(2) -0.007(2) -0.004(2)
C12 0.029(3) 0.020(2) 0.039(3) -0.002(2) 0.003(2) 0.000(2)
C19 0.023(3) 0.023(2) 0.039(3) 0.006(2) -0.006(2) -0.008(2)
C14 0.045(4) 0.031(3) 0.032(3) 0.013(2) -0.002(3) -0.009(3)
C20 0.026(3) 0.017(2) 0.023(2) -0.0022(19) 0.004(2) 0.003(2)
C6 0.039(3) 0.022(2) 0.018(2) -0.0020(19) 0.008(2) -0.003(2)
C21 0.038(3) 0.021(2) 0.030(3) -0.002(2) 0.011(2) 0.000(2)
C16 0.035(3) 0.022(2) 0.027(3) 0.004(2) -0.003(2) -0.008(2)
C25 0.034(3) 0.026(3) 0.028(3) 0.000(2) 0.009(2) -0.003(2)
C8 0.061(4) 0.033(3) 0.019(3) 0.005(2) 0.013(3) -0.007(3)
C9 0.077(5) 0.028(3) 0.025(3) 0.004(2) 0.006(3) -0.004(3)
C11 0.020(3) 0.022(2) 0.034(3) 0.002(2) -0.003(2) -0.003(2)
C13 0.029(3) 0.018(2) 0.047(3) 0.003(2) -0.002(2) -0.001(2)
C17 0.037(3) 0.029(3) 0.029(3) 0.007(2) -0.001(2) -0.007(2)
C22 0.034(3) 0.035(3) 0.035(3) -0.009(2) 0.008(2) -0.001(3)
C23 0.034(3) 0.032(3) 0.042(3) -0.006(3) 0.004(3) 0.004(3)
C24 0.049(4) 0.025(3) 0.028(3) 0.003(2) -0.002(3) 0.003(3)
C26 0.031(3) 0.017(2) 0.024(3) 0.0030(19) 0.001(2) 0.000(2)
C27 0.047(4) 0.033(3) 0.027(3) 0.001(2) 0.005(2) -0.010(3)
C28 0.073(5) 0.031(3) 0.035(3) -0.002(3) -0.003(3) -0.020(3)
C29 0.035(4) 0.032(3) 0.052(4) 0.009(3) -0.001(3) -0.009(3)
C30 0.036(3) 0.036(3) 0.037(3) 0.012(3) 0.010(3) 0.000(3)
C31 0.031(3) 0.031(3) 0.027(3) 0.003(2) 0.005(2) -0.001(2)
C32 0.023(3) 0.029(3) 0.018(2) 0.0083(19) 0.0030(19) 0.001(2)
C33 0.030(3) 0.068(4) 0.023(3) 0.017(3) 0.006(2) 0.010(3)
C34 0.034(4) 0.109(6) 0.037(4) 0.037(4) 0.004(3) 0.013(4)
C35 0.042(4) 0.085(5) 0.040(4) 0.031(4) -0.006(3) -0.024(4)
C36 0.080(6) 0.046(4) 0.028(3) 0.009(3) -0.001(3) -0.028(4)
C37 0.051(4) 0.031(3) 0.025(3) 0.002(2) 0.008(2) -0.009(3)
C38 0.028(3) 0.034(3) 0.038(3) -0.011(2) 0.011(2) 0.000(2)
C39 0.056(4) 0.037(3) 0.038(3) -0.014(3) 0.026(3) -0.024(3)
C40 0.131(8) 0.067(5) 0.057(5) -0.036(4) 0.066(5) -0.058(5)
C41 0.082(7) 0.102(7) 0.107(8) -0.066(6) 0.073(6) -0.054(6)
C42 0.042(4) 0.097(7) 0.090(7) -0.049(6) 0.033(4) -0.026(5)
C43 0.040(4) 0.059(4) 0.064(5) -0.017(4) 0.017(3) -0.004(3)
C44 0.049(4) 0.079(5) 0.056(5) -0.005(4) 0.004(3) 0.019(4)
C45 0.057(5) 0.102(7) 0.059(5) -0.005(5) 0.026(4) 0.032(5)
C46 0.053(5) 0.079(5) 0.057(5) -0.013(4) 0.019(4) 0.007(4)
C47 0.033(4) 0.088(6) 0.058(5) -0.006(4) 0.008(3) 0.002(4)
C48 0.054(5) 0.076(5) 0.087(6) -0.017(5) 0.021(4) 0.019(4)
C49 0.060(5) 0.070(5) 0.065(5) -0.020(4) 0.013(4) 0.006(4)
C50 0.051(4) 0.040(3) 0.044(4) -0.007(3) 0.009(3) 0.000(3)
C51 0.034(3) 0.046(4) 0.041(4) -0.012(3) 0.006(3) -0.006(3)
C52 0.046(4) 0.045(4) 0.049(4) -0.005(3) 0.014(3) -0.012(3)
C53 0.040(4) 0.049(4) 0.087(6) 0.005(4) 0.020(4) -0.009(3)
C54 0.052(4) 0.067(5) 0.060(5) 0.007(4) 0.002(3) -0.030(4)
C55 0.074(5) 0.053(4) 0.064(5) -0.022(4) 0.028(4) -0.032(4)

loop_
_atom_type_symbol
_atom_type_description
_atom_type_scat_dispersion_real
_atom_type_scat_dispersion_imag
_atom_type_scat_source
C C 0.0033 0.0016 'International Tables Vol C Tables 4.2.6.8 and 6.1.1.4'
H H 0.0000 0.0000 'International Tables Vol C Tables 4.2.6.8 and 6.1.1.4'
N N 0.0061 0.0033 'International Tables Vol C Tables 4.2.6.8 and 6.1.1.4'
P P 0.1023 0.0942 'International Tables Vol C Tables 4.2.6.8 and 6.1.1.4'
Co Co 0.3494 0.9721 'International Tables Vol C Tables 4.2.6.8 and 6.1.1.4'
Br Br -0.2901 2.4595 'International Tables Vol C Tables 4.2.6.8 and 6.1.1.4'

loop_
_geom_angle_atom_site_label_1
_geom_angle_atom_site_label_2
_geom_angle_atom_site_label_3
_geom_angle
_geom_angle_site_symmetry_1
_geom_angle_site_symmetry_3
_geom_angle_publ_flag
N1 Co1 N2 82.61(17) . . ?
N1 Co1 C1 85.8(4) . . ?
N2 Co1 C1 94.4(4) . . ?
N1 Co1 C1A 96.1(4) . . ?
N2 Co1 C1A 88.2(4) . . ?
N1 Co1 P2 166.23(13) . . ?
N2 Co1 P2 83.64(13) . . ?
C1 Co1 P2 96.0(4) . . ?
C1A Co1 P2 84.2(4) . . ?
N1 Co1 P1 82.08(13) . . ?
N2 Co1 P1 164.69(13) . . ?
C1 Co1 P1 84.9(3) . . ?
C1A Co1 P1 93.8(3) . . ?
P2 Co1 P1 111.66(5) . . ?
N1 Co1 Br1 88.78(13) . . ?
N2 Co1 Br1 88.34(12) . . ?
C1 Co1 Br1 173.6(4) . . ?
C1A Co1 Br1 173.6(4) . . ?
P2 Co1 Br1 90.07(4) . . ?
P1 Co1 Br1 91.01(4) . . ?
C6 P1 C26 106.7(2) . . ?
C6 P1 C20 103.6(2) . . ?
C26 P1 C20 101.4(2) . . ?
C6 P1 Co1 99.92(17) . . ?
C26 P1 Co1 118.69(17) . . ?
C20 P1 Co1 124.50(16) . . ?
C38 P2 C10 103.9(2) . . ?
C38 P2 C32 100.3(2) . . ?
C10 P2 C32 102.2(2) . . ?
C38 P2 Co1 119.90(18) . . ?
C10 P2 Co1 101.64(17) . . ?
C32 P2 Co1 125.77(17) . . ?
C11 N2 C18 119.2(4) . . ?
C11 N2 Co1 127.2(3) . . ?
C18 N2 Co1 113.6(3) . . ?
C7 N1 C16 121.7(4) . . ?
C7 N1 Co1 123.6(3) . . ?
C16 N1 Co1 113.7(3) . . ?
C11 C10 P2 110.1(4) . . ?
C11 C10 H38 109.6 . . ?
P2 C10 H38 109.6 . . ?
C11 C10 H39 109.6 . . ?
P2 C10 H39 109.6 . . ?
H38 C10 H39 108.2 . . ?
N1 C7 C6 118.9(5) . . ?
N1 C7 C8 116.9(4) . . ?
C6 C7 C8 123.8(5) . . ?
C14 C15 C19 121.0(5) . . ?
C14 C15 H32 119.5 . . ?
C19 C15 H32 119.5 . . ?
N2 C18 C16 114.7(4) . . ?
N2 C18 C19 123.1(5) . . ?
C16 C18 C19 122.2(5) . . ?
C13 C12 C11 119.9(5) . . ?
C13 C12 H33 120.0 . . ?
C11 C12 H33 120.0 . . ?
C15 C19 C13 127.3(5) . . ?
C15 C19 C18 116.8(5) . . ?
C13 C19 C18 115.9(5) . . ?
C15 C14 C17 121.4(5) . . ?
C15 C14 H34 119.3 . . ?
C17 C14 H34 119.3 . . ?
C25 C20 C21 119.1(5) . . ?
C25 C20 P1 123.1(4) . . ?
C21 C20 P1 117.7(4) . . ?
C7 C6 P1 114.0(4) . . ?
C7 C6 H40 123.0 . . ?
P1 C6 H40 123.0 . . ?
C22 C21 C20 120.5(5) . . ?
C22 C21 H12 119.8 . . ?
C20 C21 H12 119.8 . . ?
N1 C16 C17 124.4(5) . . ?
N1 C16 C18 115.4(5) . . ?
C17 C16 C18 120.2(5) . . ?
C24 C25 C20 120.3(5) . . ?
C24 C25 H13 119.8 . . ?
C20 C25 H13 119.8 . . ?
C2 C1 Co1 141.5(10) . . ?
C2 C1 H67 101.6 . . ?
Co1 C1 H67 101.6 . . ?
C2 C1 H68 101.6 . . ?
Co1 C1 H68 101.6 . . ?
H67 C1 H68 104.6 . . ?
C1 C2 C3 129.0(11) . . ?
C1 C2 C5 122.7(10) . . ?
C3 C2 C5 87.8(9) . . ?
C1 C2 H71 104.8 . . ?
C3 C2 H71 104.8 . . ?
C5 C2 H71 104.8 . . ?
C4 C3 C2 89.9(11) . . ?
C4 C3 H63 113.7 . . ?
C2 C3 H63 113.7 . . ?
C4 C3 H64 113.7 . . ?
C2 C3 H64 113.7 . . ?
H63 C3 H64 110.9 . . ?
C3 C4 C5 91.5(10) . . ?
C3 C4 H59 113.4 . . ?
C5 C4 H59 113.4 . . ?
C3 C4 H60 113.4 . . ?
C5 C4 H60 113.4 . . ?
H59 C4 H60 110.7 . . ?
C4 C5 C2 87.3(8) . . ?
C4 C5 H55 114.1 . . ?
C2 C5 H55 114.1 . . ?
C4 C5 H56 114.1 . . ?
C2 C5 H56 114.1 . . ?
H55 C5 H56 111.3 . . ?
C2A C1A Co1 123.5(8) . . ?
C2A C1A H69 106.4 . . ?
Co1 C1A H69 106.4 . . ?
C2A C1A H70 106.4 . . ?
Co1 C1A H70 106.4 . . ?
H69 C1A H70 106.5 . . ?
C1A C2A C3A 135.5(11) . . ?
C1A C2A C5A 113.0(10) . . ?
C3A C2A C5A 87.8(9) . . ?
C1A C2A H72 105.7 . . ?
C3A C2A H72 105.7 . . ?
C5A C2A H72 105.7 . . ?
C4A C3A C2A 90.4(10) . . ?
C4A C3A H65 113.6 . . ?
C2A C3A H65 113.6 . . ?
C4A C3A H66 113.6 . . ?
C2A C3A H66 113.6 . . ?
H65 C3A H66 110.8 . . ?
C3A C4A C5A 91.8(10) . . ?
C3A C4A H61 113.3 . . ?
C5A C4A H61 113.3 . . ?
C3A C4A H62 113.3 . . ?
C5A C4A H62 113.3 . . ?
H61 C4A H62 110.6 . . ?
C4A C5A C2A 87.4(9) . . ?
C4A C5A H57 114.1 . . ?
C2A C5A H57 114.1 . . ?
C4A C5A H58 114.1 . . ?
C2A C5A H58 114.1 . . ?
H57 C5A H58 111.3 . . ?
C7 C8 C9 113.0(5) . . ?
C7 C8 H41 109.0 . . ?
C9 C8 H41 109.0 . . ?
C7 C8 H42 109.0 . . ?
C9 C8 H42 109.0 . . ?
H41 C8 H42 107.8 . . ?
C17 C9 C8 108.4(5) . . ?
C17 C9 H43 110.0 . . ?
C8 C9 H43 110.0 . . ?
C17 C9 H44 110.0 . . ?
C8 C9 H44 110.0 . . ?
H43 C9 H44 108.4 . . ?
N2 C11 C12 121.1(5) . . ?
N2 C11 C10 116.8(4) . . ?
C12 C11 C10 122.0(5) . . ?
C12 C13 C19 120.8(5) . . ?
C12 C13 H37 119.6 . . ?
C19 C13 H37 119.6 . . ?
C16 C17 C14 118.4(5) . . ?
C16 C17 C9 117.5(5) . . ?
C14 C17 C9 124.0(5) . . ?
C21 C22 C23 119.7(5) . . ?
C21 C22 H14 120.1 . . ?
C23 C22 H14 120.1 . . ?
C24 C23 C22 119.5(5) . . ?
C24 C23 H15 120.2 . . ?
C22 C23 H15 120.2 . . ?
C25 C24 C23 120.9(5) . . ?
C25 C24 H16 119.5 . . ?
C23 C24 H16 119.5 . . ?
C31 C26 C27 117.1(5) . . ?
C31 C26 P1 122.7(4) . . ?
C27 C26 P1 120.1(4) . . ?
C28 C27 C26 122.6(6) . . ?
C28 C27 H17 118.7 . . ?
C26 C27 H17 118.7 . . ?
C27 C28 C29 120.0(6) . . ?
C27 C28 H18 120.0 . . ?
C29 C28 H18 120.0 . . ?
C28 C29 C30 119.2(5) . . ?
C28 C29 H19 120.4 . . ?
C30 C29 H19 120.4 . . ?
C31 C30 C29 119.6(5) . . ?
C31 C30 H20 120.2 . . ?
C29 C30 H20 120.2 . . ?
C26 C31 C30 121.4(5) . . ?
C26 C31 H21 119.3 . . ?
C30 C31 H21 119.3 . . ?
C33 C32 C37 121.0(5) . . ?
C33 C32 P2 121.5(4) . . ?
C37 C32 P2 117.4(4) . . ?
C32 C33 C34 120.4(6) . . ?
C32 C33 H22 119.8 . . ?
C34 C33 H22 119.8 . . ?
C35 C34 C33 118.9(7) . . ?
C35 C34 H23 120.5 . . ?
C33 C34 H23 120.5 . . ?
C36 C35 C34 120.7(6) . . ?
C36 C35 H24 119.7 . . ?
C34 C35 H24 119.7 . . ?
C35 C36 C37 119.5(7) . . ?
C35 C36 H25 120.3 . . ?
C37 C36 H25 120.3 . . ?
C32 C37 C36 119.4(6) . . ?
C32 C37 H26 120.3 . . ?
C36 C37 H26 120.3 . . ?
C39 C38 C43 117.9(6) . . ?
C39 C38 P2 119.7(4) . . ?
C43 C38 P2 122.3(5) . . ?
C38 C39 C40 120.7(7) . . ?
C38 C39 H27 119.7 . . ?
C40 C39 H27 119.7 . . ?
C41 C40 C39 120.6(8) . . ?
C41 C40 H28 119.7 . . ?
C39 C40 H28 119.7 . . ?
C42 C41 C40 120.7(8) . . ?
C42 C41 H29 119.7 . . ?
C40 C41 H29 119.7 . . ?
C41 C42 C43 120.5(8) . . ?
C41 C42 H30 119.7 . . ?
C43 C42 H30 119.7 . . ?
C38 C43 C42 119.5(8) . . ?
C38 C43 H31 120.3 . . ?
C42 C43 H31 120.3 . . ?
C45 C44 C49 121.4(7) . . ?
C45 C44 H1 119.3 . . ?
C49 C44 H1 119.3 . . ?
C44 C45 C46 120.0(7) . . ?
C44 C45 H2 120.0 . . ?
C46 C45 H2 120.0 . . ?
C45 C46 C47 119.4(7) . . ?
C45 C46 H3 120.3 . . ?
C47 C46 H3 120.3 . . ?
C48 C47 C46 121.0(7) . . ?
C48 C47 H4 119.5 . . ?
C46 C47 H4 119.5 . . ?
C47 C48 C49 121.5(7) . . ?
C47 C48 H54 119.3 . . ?
C49 C48 H54 119.3 . . ?
C44 C49 C48 116.6(7) . . ?
C44 C49 H5 121.7 . . ?
C48 C49 H5 121.7 . . ?
C51 C50 C52 118.9(6) . 3_666 ?
C51 C50 H6 120.6 . . ?
C52 C50 H6 120.6 3_666 . ?
C50 C51 C52 121.0(6) . . ?
C50 C51 H7 119.5 . . ?
C52 C51 H7 119.5 . . ?
C51 C52 C50 120.1(6) . 3_666 ?
C51 C52 H8 119.9 . . ?
C50 C52 H8 119.9 3_666 . ?
C54 C53 C55 119.7(7) . 3_766 ?
C54 C53 H9 120.2 . . ?
C55 C53 H9 120.2 3_766 . ?
C53 C54 C55 120.8(7) . . ?
C53 C54 H10 119.6 . . ?
C55 C54 H10 119.6 . . ?
C53 C55 C54 119.6(7) 3_766 . ?
C53 C55 H11 120.2 3_766 . ?
C54 C55 H11 120.2 . . ?

loop_
_geom_bond_atom_site_label_1
_geom_bond_atom_site_label_2
_geom_bond_distance
_geom_bond_site_symmetry_2
_geom_bond_publ_flag
Co1 N1 1.932(4) . ?
Co1 N2 1.944(4) . ?
Co1 C1 2.027(11) . ?
Co1 C1A 2.075(12) . ?
Co1 P2 2.2361(15) . ?
Co1 P1 2.2653(14) . ?
Co1 Br1 2.5273(10) . ?
P1 C6 1.782(5) . ?
P1 C26 1.833(5) . ?
P1 C20 1.845(5) . ?
P2 C38 1.826(6) . ?
P2 C10 1.852(5) . ?
P2 C32 1.854(5) . ?
N2 C11 1.318(6) . ?
N2 C18 1.371(6) . ?
N1 C7 1.346(7) . ?
N1 C16 1.368(6) . ?
C10 C11 1.503(7) . ?
C10 H38 0.9900 . ?
C10 H39 0.9900 . ?
C7 C6 1.355(7) . ?
C7 C8 1.509(7) . ?
C15 C14 1.393(8) . ?
C15 C19 1.403(8) . ?
C15 H32 0.9500 . ?
C18 C16 1.400(7) . ?
C18 C19 1.414(7) . ?
C12 C13 1.359(8) . ?
C12 C11 1.421(7) . ?
C12 H33 0.9500 . ?
C19 C13 1.406(8) . ?
C14 C17 1.410(7) . ?
C14 H34 0.9500 . ?
C20 C25 1.385(7) . ?
C20 C21 1.410(7) . ?
C6 H40 0.9500 . ?
C21 C22 1.383(8) . ?
C21 H12 0.9500 . ?
C16 C17 1.385(7) . ?
C25 C24 1.377(8) . ?
C25 H13 0.9500 . ?
C1 C2 1.250(15) . ?
C1 H67 0.9900 . ?
C1 H68 0.9900 . ?
C2 C3 1.530(18) . ?
C2 C5 1.574(15) . ?
C2 H71 1.0000 . ?
C3 C4 1.49(2) . ?
C3 H63 0.9900 . ?
C3 H64 0.9900 . ?
C4 C5 1.517(17) . ?
C4 H59 0.9900 . ?
C4 H60 0.9900 . ?
C5 H55 0.9900 . ?
C5 H56 0.9900 . ?
C1A C2A 1.392(16) . ?
C1A H69 0.9900 . ?
C1A H70 0.9900 . ?
C2A C3A 1.567(18) . ?
C2A C5A 1.602(17) . ?
C2A H72 1.0000 . ?
C3A C4A 1.51(2) . ?
C3A H65 0.9900 . ?
C3A H66 0.9900 . ?
C4A C5A 1.553(18) . ?
C4A H61 0.9900 . ?
C4A H62 0.9900 . ?
C5A H57 0.9900 . ?
C5A H58 0.9900 . ?
C8 C9 1.558(8) . ?
C8 H41 0.9900 . ?
C8 H42 0.9900 . ?
C9 C17 1.514(8) . ?
C9 H43 0.9900 . ?
C9 H44 0.9900 . ?
C13 H37 0.9500 . ?
C22 C23 1.397(8) . ?
C22 H14 0.9500 . ?
C23 C24 1.388(8) . ?
C23 H15 0.9500 . ?
C24 H16 0.9500 . ?
C26 C31 1.387(7) . ?
C26 C27 1.394(7) . ?
C27 C28 1.367(8) . ?
C27 H17 0.9500 . ?
C28 C29 1.382(9) . ?
C28 H18 0.9500 . ?
C29 C30 1.398(9) . ?
C29 H19 0.9500 . ?
C30 C31 1.395(8) . ?
C30 H20 0.9500 . ?
C31 H21 0.9500 . ?
C32 C33 1.364(8) . ?
C32 C37 1.383(7) . ?
C33 C34 1.392(8) . ?
C33 H22 0.9500 . ?
C34 C35 1.392(11) . ?
C34 H23 0.9500 . ?
C35 C36 1.384(11) . ?
C35 H24 0.9500 . ?
C36 C37 1.395(9) . ?
C36 H25 0.9500 . ?
C37 H26 0.9500 . ?
C38 C39 1.374(8) . ?
C38 C43 1.392(9) . ?
C39 C40 1.405(9) . ?
C39 H27 0.9500 . ?
C40 C41 1.345(14) . ?
C40 H28 0.9500 . ?
C41 C42 1.328(14) . ?
C41 H29 0.9500 . ?
C42 C43 1.430(10) . ?
C42 H30 0.9500 . ?
C43 H31 0.9500 . ?
C44 C45 1.359(10) . ?
C44 C49 1.384(10) . ?
C44 H1 0.9500 . ?
C45 C46 1.363(11) . ?
C45 H2 0.9500 . ?
C46 C47 1.368(10) . ?
C46 H3 0.9500 . ?
C47 C48 1.325(10) . ?
C47 H4 0.9500 . ?
C48 C49 1.400(11) . ?
C48 H54 0.9500 . ?
C49 H5 0.9500 . ?
C50 C51 1.368(9) . ?
C50 C52 1.397(9) 3_666 ?
C50 H6 0.9500 . ?
C51 C52 1.368(9) . ?
C51 H7 0.9500 . ?
C52 C50 1.397(9) 3_666 ?
C52 H8 0.9500 . ?
C53 C54 1.355(11) . ?
C53 C55 1.374(11) 3_766 ?
C53 H9 0.9500 . ?
C54 C55 1.393(11) . ?
C54 H10 0.9500 . ?
C55 C53 1.374(11) 3_766 ?
C55 H11 0.9500 . ?

loop_
_geom_torsion_atom_site_label_1
_geom_torsion_atom_site_label_2
_geom_torsion_atom_site_label_3
_geom_torsion_atom_site_label_4
_geom_torsion
_geom_torsion_site_symmetry_1
_geom_torsion_site_symmetry_2
_geom_torsion_site_symmetry_3
_geom_torsion_site_symmetry_4
_geom_torsion_publ_flag
C38 P2 C10 C11 117.0(4) . . . . ?
C32 P2 C10 C11 -139.0(4) . . . . ?
Co1 P2 C10 C11 -8.1(4) . . . . ?
C16 N1 C7 C6 179.6(5) . . . . ?
Co1 N1 C7 C6 -12.4(7) . . . . ?
C16 N1 C7 C8 -6.8(7) . . . . ?
Co1 N1 C7 C8 161.2(4) . . . . ?
C11 N2 C18 C16 -175.9(4) . . . . ?
Co1 N2 C18 C16 2.2(5) . . . . ?
C11 N2 C18 C19 2.5(7) . . . . ?
Co1 N2 C18 C19 -179.5(4) . . . . ?
C14 C15 C19 C13 -177.8(5) . . . . ?
C14 C15 C19 C18 0.1(8) . . . . ?
N2 C18 C19 C15 -179.5(5) . . . . ?
C16 C18 C19 C15 -1.2(7) . . . . ?
N2 C18 C19 C13 -1.3(7) . . . . ?
C16 C18 C19 C13 177.0(5) . . . . ?
C19 C15 C14 C17 0.9(9) . . . . ?
C6 P1 C20 C25 137.1(4) . . . . ?
C26 P1 C20 C25 26.6(5) . . . . ?
Co1 P1 C20 C25 -110.5(4) . . . . ?
C6 P1 C20 C21 -38.8(4) . . . . ?
C26 P1 C20 C21 -149.3(4) . . . . ?
Co1 P1 C20 C21 73.6(4) . . . . ?
N1 C7 C6 P1 3.0(7) . . . . ?
C8 C7 C6 P1 -170.3(4) . . . . ?
C26 P1 C6 C7 -119.1(4) . . . . ?
C20 P1 C6 C7 134.4(4) . . . . ?
Co1 P1 C6 C7 5.1(4) . . . . ?
C25 C20 C21 C22 1.2(7) . . . . ?
P1 C20 C21 C22 177.3(4) . . . . ?
C7 N1 C16 C17 -12.2(8) . . . . ?
Co1 N1 C16 C17 178.7(4) . . . . ?
C7 N1 C16 C18 168.4(5) . . . . ?
Co1 N1 C16 C18 -0.8(6) . . . . ?
N2 C18 C16 N1 -0.9(7) . . . . ?
C19 C18 C16 N1 -179.3(4) . . . . ?
N2 C18 C16 C17 179.6(4) . . . . ?
C19 C18 C16 C17 1.2(8) . . . . ?
C21 C20 C25 C24 -1.6(7) . . . . ?
P1 C20 C25 C24 -177.5(4) . . . . ?
Co1 C1 C2 C3 59(2) . . . . ?
Co1 C1 C2 C5 176.6(10) . . . . ?
C1 C2 C3 C4 145.9(13) . . . . ?
C5 C2 C3 C4 14.2(10) . . . . ?
C2 C3 C4 C5 -14.7(10) . . . . ?
C3 C4 C5 C2 14.3(10) . . . . ?
C1 C2 C5 C4 -150.3(12) . . . . ?
C3 C2 C5 C4 -14.0(10) . . . . ?
Co1 C1A C2A C3A -58.0(19) . . . . ?
Co1 C1A C2A C5A -169.8(8) . . . . ?
C1A C2A C3A C4A -133.3(15) . . . . ?
C5A C2A C3A C4A -12.1(10) . . . . ?
C2A C3A C4A C5A 12.5(10) . . . . ?
C3A C4A C5A C2A -12.2(10) . . . . ?
C1A C2A C5A C4A 151.1(12) . . . . ?
C3A C2A C5A C4A 11.7(10) . . . . ?
N1 C7 C8 C9 37.6(7) . . . . ?
C6 C7 C8 C9 -149.1(5) . . . . ?
C7 C8 C9 C17 -48.1(7) . . . . ?
C18 N2 C11 C12 -1.1(7) . . . . ?
Co1 N2 C11 C12 -178.8(4) . . . . ?
C18 N2 C11 C10 176.1(4) . . . . ?
Co1 N2 C11 C10 -1.7(7) . . . . ?
C13 C12 C11 N2 -1.5(8) . . . . ?
C13 C12 C11 C10 -178.5(5) . . . . ?
P2 C10 C11 N2 6.9(6) . . . . ?
P2 C10 C11 C12 -175.9(4) . . . . ?
C11 C12 C13 C19 2.7(8) . . . . ?
C15 C19 C13 C12 176.6(5) . . . . ?
C18 C19 C13 C12 -1.4(7) . . . . ?
N1 C16 C17 C14 -179.5(5) . . . . ?
C18 C16 C17 C14 -0.1(8) . . . . ?
N1 C16 C17 C9 -2.7(8) . . . . ?
C18 C16 C17 C9 176.7(5) . . . . ?
C15 C14 C17 C16 -0.9(8) . . . . ?
C15 C14 C17 C9 -177.5(6) . . . . ?
C8 C9 C17 C16 31.8(7) . . . . ?
C8 C9 C17 C14 -151.5(5) . . . . ?
C20 C21 C22 C23 -0.3(8) . . . . ?
C21 C22 C23 C24 -0.1(8) . . . . ?
C20 C25 C24 C23 1.2(8) . . . . ?
C22 C23 C24 C25 -0.3(8) . . . . ?
C6 P1 C26 C31 172.2(4) . . . . ?
C20 P1 C26 C31 -79.7(5) . . . . ?
Co1 P1 C26 C31 60.6(5) . . . . ?
C6 P1 C26 C27 -5.9(5) . . . . ?
C20 P1 C26 C27 102.2(4) . . . . ?
Co1 P1 C26 C27 -117.6(4) . . . . ?
C31 C26 C27 C28 -0.6(8) . . . . ?
P1 C26 C27 C28 177.6(5) . . . . ?
C26 C27 C28 C29 1.5(10) . . . . ?
C27 C28 C29 C30 -0.1(10) . . . . ?
C28 C29 C30 C31 -2.0(9) . . . . ?
C27 C26 C31 C30 -1.6(8) . . . . ?
P1 C26 C31 C30 -179.8(4) . . . . ?
C29 C30 C31 C26 2.9(8) . . . . ?
C38 P2 C32 C33 -114.3(5) . . . . ?
C10 P2 C32 C33 138.9(5) . . . . ?
Co1 P2 C32 C33 24.7(5) . . . . ?
C38 P2 C32 C37 64.4(4) . . . . ?
C10 P2 C32 C37 -42.3(5) . . . . ?
Co1 P2 C32 C37 -156.5(3) . . . . ?
C37 C32 C33 C34 2.7(9) . . . . ?
P2 C32 C33 C34 -178.6(5) . . . . ?
C32 C33 C34 C35 -0.8(10) . . . . ?
C33 C34 C35 C36 -1.0(10) . . . . ?
C34 C35 C36 C37 0.9(10) . . . . ?
C33 C32 C37 C36 -2.7(8) . . . . ?
P2 C32 C37 C36 178.5(4) . . . . ?
C35 C36 C37 C32 0.9(9) . . . . ?
C10 P2 C38 C39 150.0(4) . . . . ?
C32 P2 C38 C39 44.6(5) . . . . ?
Co1 P2 C38 C39 -97.6(5) . . . . ?
C10 P2 C38 C43 -34.5(6) . . . . ?
C32 P2 C38 C43 -139.9(5) . . . . ?
Co1 P2 C38 C43 77.9(5) . . . . ?
C43 C38 C39 C40 -1.2(9) . . . . ?
P2 C38 C39 C40 174.5(5) . . . . ?
C38 C39 C40 C41 3.5(10) . . . . ?
C39 C40 C41 C42 -2.7(12) . . . . ?
C40 C41 C42 C43 -0.2(13) . . . . ?
C39 C38 C43 C42 -1.7(9) . . . . ?
P2 C38 C43 C42 -177.3(5) . . . . ?
C41 C42 C43 C38 2.5(11) . . . . ?
C49 C44 C45 C46 -0.2(14) . . . . ?
C44 C45 C46 C47 -1.3(13) . . . . ?
C45 C46 C47 C48 1.0(13) . . . . ?
C46 C47 C48 C49 0.8(14) . . . . ?
C45 C44 C49 C48 1.8(13) . . . . ?
C47 C48 C49 C44 -2.1(13) . . . . ?
C52 C50 C51 C52 -1.3(10) 3_666 . . . ?
C50 C51 C52 C50 1.3(10) . . . 3_666 ?
C55 C53 C54 C55 -0.9(12) 3_766 . . . ?
C53 C54 C55 C53 0.9(12) . . . 3_766 ?
